data_1507420
loop_
_publ_author_name
'Moreau, Gilles'
'Scopelliti, Rosario'
'Helm, Lothar'
'Purans, Juris'
'Merbach, Andr\'e E.'

_publ_section_title
;
 Solution X-ray Absorption Fine Structure Study of the Eu2+and
 Sr2+Ions:&#x00A0; Unexpected Solvent and Metal Ion Dependencies of the
 Solvation Numbers
;
_journal_issue 41
_journal_name_full 'The Journal of Physical Chemistry A'
_journal_page_first 9612
_journal_paper_doi 10.1021/jp026061w
_journal_volume 106
_journal_year 2002
_chemical_formula_sum 'C8 H14 F6 N2 O8 S2 Sr'
_chemical_formula_weight 531.95
_chemical_name_systematic
; 
 ? 
;
_space_group_IT_number 72
_symmetry_cell_setting orthorhombic
_symmetry_space_group_name_Hall '-I 2 2c'
_symmetry_space_group_name_H-M 'I b a m'
_atom_sites_solution_hydrogens geom
_atom_sites_solution_primary direct
_atom_sites_solution_secondary difmap
_audit_creation_method SHELXL-97
_cell_angle_alpha 90.00
_cell_angle_beta 90.00
_cell_angle_gamma 90.00
_cell_formula_units_Z 4
_cell_length_a 11.6800(10)
_cell_length_b 20.5299(18)
_cell_length_c 8.0429(15)
_cell_measurement_reflns_used 5459
_cell_measurement_temperature 143(2)
_cell_measurement_theta_max 28.25205
_cell_measurement_theta_min 1.9762
_cell_volume 1928.6(4)
_computing_cell_refinement 'Oxford Diffraction CrysAlis RED, 1.6.9 beta, 2001'
_computing_data_collection 'Oxford Diffraction CrysAlis CCD, 1.6.9 beta, 2001'
_computing_data_reduction 'Oxford Diffraction CrysAlis RED, 1.6.9 beta, 2001'
_computing_molecular_graphics 'Bruker SHELXTL'
_computing_publication_material 'Bruker SHELXTL'
_computing_structure_refinement 'SHELXL-97 (Sheldrick, 1997)'
_computing_structure_solution SIR97
_diffrn_ambient_temperature 143(2)
_diffrn_measured_fraction_theta_full 0.951
_diffrn_measured_fraction_theta_max 0.951
_diffrn_measurement_device_type 'Oxford Diffraction Km4CCD/Sapphire'
_diffrn_measurement_method 'phi and omega scans'
_diffrn_radiation_monochromator graphite
_diffrn_radiation_source 'fine-focus sealed tube'
_diffrn_radiation_type MoK\a
_diffrn_radiation_wavelength 0.71073
_diffrn_reflns_av_R_equivalents 0.0374
_diffrn_reflns_av_sigmaI/netI 0.0181
_diffrn_reflns_limit_h_max 13
_diffrn_reflns_limit_h_min -13
_diffrn_reflns_limit_k_max 24
_diffrn_reflns_limit_k_min -24
_diffrn_reflns_limit_l_max 8
_diffrn_reflns_limit_l_min -8
_diffrn_reflns_number 5620
_diffrn_reflns_theta_full 25.02
_diffrn_reflns_theta_max 25.02
_diffrn_reflns_theta_min 3.97
_exptl_absorpt_coefficient_mu 3.105
_exptl_absorpt_correction_T_max 0.7220
_exptl_absorpt_correction_T_min 0.5656
_exptl_absorpt_correction_type multi-scan
_exptl_absorpt_process_details
; 
[c.f. r.h. blessing, acta cryst. (1995), a51, 33-38] 
;
_exptl_crystal_colour colourless
_exptl_crystal_density_diffrn 1.832
_exptl_crystal_density_method 'not measured'
_exptl_crystal_description prismatic
_exptl_crystal_F_000 1056
_exptl_crystal_size_max 0.41
_exptl_crystal_size_mid 0.23
_exptl_crystal_size_min 0.16
_refine_diff_density_max 0.575
_refine_diff_density_min -1.075
_refine_diff_density_rms 0.090
_refine_ls_extinction_method none
_refine_ls_goodness_of_fit_ref 1.086
_refine_ls_hydrogen_treatment mixed
_refine_ls_matrix_type full
_refine_ls_number_parameters 93
_refine_ls_number_reflns 874
_refine_ls_number_restraints 3
_refine_ls_restrained_S_all 1.085
_refine_ls_R_factor_all 0.0371
_refine_ls_R_factor_gt 0.0346
_refine_ls_shift/su_max 0.000
_refine_ls_shift/su_mean 0.000
_refine_ls_structure_factor_coef Fsqd
_refine_ls_weighting_details 'calc w=1/[\s^2^(Fo^2^)+(0.0571P)^2^+5.6330P] where P=(Fo^2^+2Fc^2^)/3'
_refine_ls_weighting_scheme calc
_refine_ls_wR_factor_gt 0.0907
_refine_ls_wR_factor_ref 0.0934
_reflns_number_gt 815
_reflns_number_total 874
_reflns_threshold_expression >2sigma(I)
_cod_data_source_file jp026061wsi20020809_051619.cif
_cod_data_source_block Sr(DMF)2(O3SCF3)2_(143_K)
_cod_depositor_comments
;
The following automatic conversions were performed:

'_symmetry_cell_setting' value 'Orthorhombic' changed to
'orthorhombic' according to
/home/saulius/struct/CIF-dictionaries/cif_core.dic dictionary named
'cif_core.dic' version 2.4.1 from 2010-06-29.

Automatic conversion script
Id: cif_fix_values 1715 2011-07-08 13:25:40Z adriana 
;
_cod_original_sg_symbol_H-M Ibam
_cod_database_code 1507420

loop_
_symmetry_equiv_pos_as_xyz
'x, y, z'
'-x, -y, z'
'-x+1/2, y+1/2, -z'
'x+1/2, -y+1/2, -z'
'x+1/2, y+1/2, z+1/2'
'-x+1/2, -y+1/2, z+1/2'
'-x+1, y+1, -z+1/2'
'x+1, -y+1, -z+1/2'
'-x, -y, -z'
'x, y, -z'
'x-1/2, -y-1/2, z'
'-x-1/2, y-1/2, z'
'-x+1/2, -y+1/2, -z+1/2'
'x+1/2, y+1/2, -z+1/2'
'x, -y, z+1/2'
'-x, y, z+1/2'

loop_
_atom_site_label
_atom_site_type_symbol
_atom_site_fract_x
_atom_site_fract_y
_atom_site_fract_z
_atom_site_U_iso_or_equiv
_atom_site_adp_type
_atom_site_occupancy
_atom_site_symmetry_multiplicity
_atom_site_calc_flag
_atom_site_refinement_flags
Sr1 Sr 0.0000 0.0000 0.2500 0.0203(2) Uani 1 4 d S
S1 S -0.20809(9) 0.09916(5) 0.0000 0.0233(3) Uani 1 2 d S
F1 F -0.4097(2) 0.11333(19) 0.1293(4) 0.0871(11) Uani 1 1 d .
F2 F -0.3854(3) 0.0248(2) 0.0000 0.152(4) Uani 1 2 d S
O1 O -0.1715(2) 0.06711(15) 0.1474(3) 0.0484(8) Uani 1 1 d .
O2 O -0.1974(4) 0.16742(19) 0.0000 0.0831(19) Uani 1 2 d S
O3 O -0.0717(2) -0.06716(13) 0.0000 0.0236(7) Uani 1 2 d S
N1 N -0.1936(3) -0.15300(17) 0.0000 0.0314(10) Uani 1 2 d S
C1 C -0.3619(4) 0.0866(3) 0.0000 0.0449(14) Uani 1 2 d S
C2 C -0.1720(4) -0.0918(2) 0.0000 0.0247(10) Uani 1 2 d S
H2 H -0.232(4) -0.062(3) 0.0000 0.030(13) Uiso 1 2 d S
C3 C -0.1030(6) -0.2006(3) 0.0000 0.110(5) Uani 1 2 d SD
H3A H -0.026(2) -0.186(3) 0.0000 0.046(16) Uiso 1 2 d SD
H3B H -0.115(5) -0.235(2) -0.075(7) 0.13(3) Uiso 1 1 d D
C4 C -0.3115(5) -0.1767(3) 0.0000 0.0513(17) Uani 1 2 d S
H4A H -0.373(6) -0.137(3) 0.0000 0.063(19) Uiso 1 2 d S
H4B H -0.324(4) -0.203(2) -0.101(7) 0.082(17) Uiso 1 1 d .

loop_
_atom_site_aniso_label
_atom_site_aniso_U_11
_atom_site_aniso_U_22
_atom_site_aniso_U_33
_atom_site_aniso_U_23
_atom_site_aniso_U_13
_atom_site_aniso_U_12
Sr1 0.0174(3) 0.0238(3) 0.0196(4) 0.000 0.000 0.000
S1 0.0214(5) 0.0201(5) 0.0283(7) 0.000 0.000 0.0059(4)
F1 0.0403(13) 0.168(3) 0.0534(19) 0.0050(19) 0.0188(12) 0.0431(17)
F2 0.0292(19) 0.063(3) 0.363(12) 0.000 0.000 -0.0137(19)
O1 0.0338(13) 0.084(2) 0.0276(16) 0.0086(13) 0.0009(12) 0.0287(13)
O2 0.043(2) 0.0231(19) 0.183(6) 0.000 0.000 0.0065(17)
O3 0.0256(15) 0.0173(13) 0.0279(18) 0.000 0.000 -0.0047(12)
N1 0.0258(19) 0.0163(18) 0.052(3) 0.000 0.000 -0.0059(15)
C1 0.025(2) 0.050(3) 0.059(4) 0.000 0.000 0.012(2)
C2 0.031(2) 0.020(2) 0.024(3) 0.000 0.000 0.0045(19)
C3 0.037(4) 0.019(3) 0.273(15) 0.000 0.000 0.002(2)
C4 0.032(3) 0.032(3) 0.090(5) 0.000 0.000 -0.014(2)

loop_
_atom_type_symbol
_atom_type_description
_atom_type_scat_dispersion_real
_atom_type_scat_dispersion_imag
_atom_type_scat_source
C C 0.0033 0.0016 'International Tables Vol C Tables 4.2.6.8 and 6.1.1.4'
H H 0.0000 0.0000 'International Tables Vol C Tables 4.2.6.8 and 6.1.1.4'
N N 0.0061 0.0033 'International Tables Vol C Tables 4.2.6.8 and 6.1.1.4'
O O 0.0106 0.0060 'International Tables Vol C Tables 4.2.6.8 and 6.1.1.4'
F F 0.0171 0.0103 'International Tables Vol C Tables 4.2.6.8 and 6.1.1.4'
S S 0.1246 0.1234 'International Tables Vol C Tables 4.2.6.8 and 6.1.1.4'
Sr Sr -1.5307 3.2498 'International Tables Vol C Tables 4.2.6.8 and 6.1.1.4'

loop_
_geom_angle_atom_site_label_1
_geom_angle_atom_site_label_2
_geom_angle_atom_site_label_3
_geom_angle
_geom_angle_site_symmetry_1
_geom_angle_site_symmetry_3
O1 Sr1 O1 142.51(12) 7_445 8_445
O1 Sr1 O1 115.08(14) 7_445 .
O1 Sr1 O1 77.45(13) 8_445 .
O1 Sr1 O1 77.45(13) 7_445 2
O1 Sr1 O1 115.08(14) 8_445 2
O1 Sr1 O1 142.51(12) . 2
O1 Sr1 O3 142.29(8) 7_445 .
O1 Sr1 O3 73.15(8) 8_445 .
O1 Sr1 O3 77.47(9) . .
O1 Sr1 O3 73.48(9) 2 .
O1 Sr1 O3 77.47(9) 7_445 7_445
O1 Sr1 O3 73.48(9) 8_445 7_445
O1 Sr1 O3 142.29(8) . 7_445
O1 Sr1 O3 73.15(8) 2 7_445
O3 Sr1 O3 115.33(11) . 7_445
O1 Sr1 O3 73.48(9) 7_445 15
O1 Sr1 O3 77.47(9) 8_445 15
O1 Sr1 O3 73.15(8) . 15
O1 Sr1 O3 142.29(8) 2 15
O3 Sr1 O3 142.09(13) . 15
O3 Sr1 O3 77.47(9) 7_445 15
O1 Sr1 O3 73.15(8) 7_445 9
O1 Sr1 O3 142.29(8) 8_445 9
O1 Sr1 O3 73.48(9) . 9
O1 Sr1 O3 77.47(9) 2 9
O3 Sr1 O3 77.47(9) . 9
O3 Sr1 O3 142.09(13) 7_445 9
O3 Sr1 O3 115.33(11) 15 9
O1 Sr1 C2 161.03(8) 7_445 .
O1 Sr1 C2 55.47(8) 8_445 .
O1 Sr1 C2 69.35(10) . .
O1 Sr1 C2 88.49(10) 2 .
O3 Sr1 C2 18.78(8) . .
O3 Sr1 C2 110.84(8) 7_445 .
O3 Sr1 C2 124.33(9) 15 .
O3 Sr1 C2 91.55(7) 9 .
O1 Sr1 C2 69.35(10) 7_445 7_445
O1 Sr1 C2 88.49(10) 8_445 7_445
O1 Sr1 C2 161.03(8) . 7_445
O1 Sr1 C2 55.47(8) 2 7_445
O3 Sr1 C2 110.84(8) . 7_445
O3 Sr1 C2 18.78(8) 7_445 7_445
O3 Sr1 C2 91.55(7) 15 7_445
O3 Sr1 C2 124.33(9) 9 7_445
C2 Sr1 C2 112.93(13) . 7_445
O1 Sr1 C2 88.49(10) 7_445 15
O1 Sr1 C2 69.35(10) 8_445 15
O1 Sr1 C2 55.47(8) . 15
O1 Sr1 C2 161.03(8) 2 15
O3 Sr1 C2 124.33(9) . 15
O3 Sr1 C2 91.55(7) 7_445 15
O3 Sr1 C2 18.78(8) 15 15
O3 Sr1 C2 110.84(8) 9 15
C2 Sr1 C2 107.80(14) . 15
C2 Sr1 C2 107.75(9) 7_445 15
O1 Sr1 C2 55.47(8) 7_445 9
O1 Sr1 C2 161.03(8) 8_445 9
O1 Sr1 C2 88.49(10) . 9
O1 Sr1 C2 69.35(10) 2 9
O3 Sr1 C2 91.55(7) . 9
O3 Sr1 C2 124.33(9) 7_445 9
O3 Sr1 C2 110.84(8) 15 9
O3 Sr1 C2 18.78(8) 9 9
C2 Sr1 C2 107.75(9) . 9
C2 Sr1 C2 107.80(14) 7_445 9
C2 Sr1 C2 112.93(13) 15 9
O2 S1 O1 115.72(15) . 10
O2 S1 O1 115.72(15) . .
O1 S1 O1 113.0(2) 10 .
O2 S1 C1 103.3(3) . .
O1 S1 C1 103.42(15) 10 .
O1 S1 C1 103.42(15) . .
S1 O1 Sr1 138.68(15) . .
C2 O3 Sr1 120.67(12) . .
C2 O3 Sr1 120.67(12) . 9
Sr1 O3 Sr1 102.53(9) . 9
C2 N1 C3 121.4(4) . .
C2 N1 C4 120.8(4) . .
C3 N1 C4 117.8(4) . .
F2 C1 F1 108.8(4) . .
F2 C1 F1 108.8(4) . 10
F1 C1 F1 106.1(4) . 10
F2 C1 S1 110.4(4) . .
F1 C1 S1 111.4(3) . .
F1 C1 S1 111.4(3) 10 .
O3 C2 N1 124.7(4) . .
O3 C2 Sr1 40.55(9) . .
N1 C2 Sr1 131.1(2) . .
O3 C2 Sr1 40.55(9) . 9
N1 C2 Sr1 131.1(2) . 9
Sr1 C2 Sr1 72.25(9) . 9
O3 C2 H2 116(3) . .
N1 C2 H2 119(3) . .
Sr1 C2 H2 95(2) . .
Sr1 C2 H2 95(2) 9 .
N1 C3 H3A 119(4) . .
N1 C3 H3B 114(4) . .
H3A C3 H3B 113(3) . .
N1 C4 H4A 112(3) . .
N1 C4 H4B 109(3) . .
H4A C4 H4B 108(3) . .

loop_
_geom_bond_atom_site_label_1
_geom_bond_atom_site_label_2
_geom_bond_distance
_geom_bond_site_symmetry_2
Sr1 O1 2.567(2) 7_445
Sr1 O1 2.567(2) 8_445
Sr1 O1 2.567(2) .
Sr1 O1 2.567(2) 2
Sr1 O3 2.5778(17) .
Sr1 O3 2.5778(17) 7_445
Sr1 O3 2.5778(17) 15
Sr1 O3 2.5778(17) 9
Sr1 C2 3.410(4) .
Sr1 C2 3.410(4) 7_445
Sr1 C2 3.410(4) 15
Sr1 C2 3.410(4) 9
S1 O2 1.407(4) .
S1 O1 1.422(3) 10
S1 O1 1.422(3) .
S1 C1 1.815(5) .
F1 C1 1.302(4) .
F2 C1 1.297(7) .
O3 C2 1.277(6) .
O3 Sr1 2.5778(17) 9
N1 C2 1.282(6) .
N1 C3 1.441(7) .
N1 C4 1.460(6) .
C1 F1 1.302(4) 10
C2 Sr1 3.410(4) 9
C2 H2 0.93(5) .
C3 H3A 0.950(19) .
C3 H3B 0.940(19) .
C4 H4A 1.10(7) .
C4 H4B 0.98(5) .
